data_4062646
_journal_name_full Organometallics
_journal_paper_doi 10.1021/om034396+
_journal_year 2004
_chemical_formula_sum 'C96 H188 K4 O24 Si12'
_chemical_formula_weight 2219.94
_space_group_IT_number 14
_symmetry_cell_setting monoclinic
_symmetry_space_group_name_Hall '-P 2ybc'
_symmetry_space_group_name_H-M 'P 1 21/c 1'
_cell_angle_alpha 90.00
_cell_angle_beta 105.29(3)
_cell_angle_gamma 90.00
_cell_formula_units_Z 4
_cell_length_a 24.621(5)
_cell_length_b 39.049(8)
_cell_length_c 14.417(3)
_cell_measurement_temperature 200(2)
_cell_volume 13370(5)
_diffrn_ambient_temperature 200(2)
_exptl_crystal_density_diffrn 1.103
_cod_original_sg_symbol_H-M 'P 21/c'
_cod_database_code 4062646

loop_
_symmetry_equiv_pos_as_xyz
'x, y, z'
'-x, y+1/2, -z+1/2'
'-x, -y, -z'
'x, -y-1/2, z-1/2'

loop_
_atom_site_label
_atom_site_type_symbol
_atom_site_fract_x
_atom_site_fract_y
_atom_site_fract_z
_atom_site_U_iso_or_equiv
_atom_site_adp_type
_atom_site_occupancy
_atom_site_symmetry_multiplicity
_atom_site_calc_flag
_atom_site_refinement_flags
_atom_site_disorder_assembly
_atom_site_disorder_group
K1 K 1.04307(5) 0.62690(3) 0.49779(9) 0.0508(3) Uani 1 1 d . . .
K2 K 0.93339(5) 0.62205(3) 1.04139(9) 0.0581(4) Uani 1 1 d . . .
K3 K 0.47112(5) 0.38219(3) 0.48595(8) 0.0496(3) Uani 1 1 d . . .
K4 K 0.57446(5) 0.37489(3) -0.04900(9) 0.0546(4) Uani 1 1 d . . .
Si1 Si 1.02180(6) 0.62242(4) 0.72651(10) 0.0422(4) Uani 1 1 d . . .
Si2 Si 0.94569(6) 0.61786(4) 0.80603(11) 0.0444(4) Uani 1 1 d . . .
Si3 Si 1.07668(6) 0.66835(4) 0.80766(11) 0.0456(4) Uani 1 1 d . . .
Si4 Si 1.08254(7) 0.57966(4) 0.81156(12) 0.0548(5) Uani 1 1 d . . .
Si5 Si 0.89524(7) 0.66943(4) 0.76345(12) 0.0525(4) Uani 1 1 d . . .
Si6 Si 0.87950(7) 0.58530(5) 0.69275(13) 0.0592(5) Uani 1 1 d . . .
Si7 Si 0.46947(6) 0.36312(4) 0.24593(10) 0.0399(4) Uani 1 1 d . . .
Si8 Si 0.54719(6) 0.37259(4) 0.17220(10) 0.0407(4) Uani 1 1 d . . .
Si9 Si 0.40791(6) 0.41018(4) 0.19920(11) 0.0462(4) Uani 1 1 d . . .
Si10 Si 0.41510(7) 0.32502(5) 0.13179(13) 0.0602(5) Uani 1 1 d . . .
Si11 Si 0.61427(7) 0.33394(4) 0.26253(12) 0.0531(4) Uani 1 1 d . . .
Si12 Si 0.59122(6) 0.42099(4) 0.25740(11) 0.0431(4) Uani 1 1 d . . .
O1 O 1.12682(17) 0.57710(11) 0.5013(3) 0.0663(12) Uani 1 1 d . . .
O2 O 1.01706(17) 0.55967(10) 0.4011(3) 0.0617(11) Uani 1 1 d . . .
O3 O 0.93484(16) 0.61049(11) 0.3711(3) 0.0597(11) Uani 1 1 d . . .
O4 O 0.96853(17) 0.67988(10) 0.3989(3) 0.0610(11) Uani 1 1 d . . .
O5 O 1.07988(19) 0.69652(11) 0.4925(3) 0.0663(12) Uani 1 1 d . . .
O6 O 1.15960(16) 0.64572(12) 0.4902(3) 0.0697(12) Uani 1 1 d . . .
O7 O 0.8369(2) 0.57790(16) 1.0171(4) 0.0964(17) Uani 1 1 d . . .
O8 O 0.8224(2) 0.64580(18) 1.0692(4) 0.1061(18) Uani 1 1 d . . .
O9 O 0.9146(3) 0.69021(13) 1.1016(3) 0.0931(16) Uani 1 1 d . . .
O10 O 1.0186(3) 0.65945(16) 1.1837(5) 0.123(2) Uani 1 1 d . . .
O11 O 1.03210(19) 0.59094(13) 1.1542(3) 0.0813(14) Uani 1 1 d . . .
O12 O 0.9421(2) 0.54811(12) 1.0825(3) 0.0836(14) Uani 1 1 d . . .
O13 O 0.35785(17) 0.36097(13) 0.4678(3) 0.0773(13) Uani 1 1 d . . .
O14 O 0.38480(18) 0.42637(12) 0.5460(3) 0.0732(13) Uani 1 1 d . . .
O15 O 0.4925(2) 0.45341(11) 0.5527(3) 0.0727(13) Uani 1 1 d . . .
O16 O 0.57416(16) 0.40082(11) 0.6347(3) 0.0601(11) Uani 1 1 d . . .
O17 O 0.54547(16) 0.33360(11) 0.5884(3) 0.0646(12) Uani 1 1 d . . .
O18 O 0.44189(19) 0.30856(10) 0.5099(3) 0.0654(12) Uani 1 1 d . . .
O19 O 0.5994(2) 0.44576(12) -0.0531(3) 0.0742(13) Uani 1 1 d . . .
O20 O 0.49322(17) 0.42504(11) -0.1559(3) 0.0676(12) Uani 1 1 d . . .
O21 O 0.47085(18) 0.35457(13) -0.1801(3) 0.0718(13) Uani 1 1 d . . .
O22 O 0.5585(2) 0.30638(11) -0.1431(3) 0.0811(14) Uani 1 1 d . . .
O23 O 0.6653(2) 0.33035(15) -0.0451(3) 0.0868(15) Uani 1 1 d . . .
O24 O 0.68798(18) 0.40161(15) -0.0516(3) 0.0823(14) Uani 1 1 d . . .
C1 C 1.0562(2) 0.71183(14) 0.7469(4) 0.0623(17) Uani 1 1 d . . .
H1A H 1.0791 0.7295 0.7843 0.093 Uiso 1 1 calc R . .
H1B H 1.0172 0.7164 0.7423 0.093 Uiso 1 1 calc R . .
H1C H 1.0620 0.7114 0.6836 0.093 Uiso 1 1 calc R . .
C2 C 1.1543(2) 0.66516(17) 0.8114(5) 0.077(2) Uani 1 1 d . . .
H2A H 1.1727 0.6864 0.8341 0.115 Uiso 1 1 calc R . .
H2B H 1.1580 0.6605 0.7480 0.115 Uiso 1 1 calc R . .
H2C H 1.1713 0.6470 0.8540 0.115 Uiso 1 1 calc R . .
C3 C 1.0782(3) 0.67568(16) 0.9391(4) 0.0720(19) Uani 1 1 d . . .
H3A H 1.0943 0.6560 0.9763 0.108 Uiso 1 1 calc R . .
H3B H 1.0406 0.6792 0.9443 0.108 Uiso 1 1 calc R . .
H3C H 1.1006 0.6955 0.9627 0.108 Uiso 1 1 calc R . .
C4 C 1.1495(3) 0.57364(19) 0.7708(5) 0.091(2) Uani 1 1 d . . .
H4A H 1.1704 0.5947 0.7794 0.136 Uiso 1 1 calc R . .
H4B H 1.1397 0.5673 0.7040 0.136 Uiso 1 1 calc R . .
H4C H 1.1720 0.5559 0.8082 0.136 Uiso 1 1 calc R . .
C5 C 1.1083(3) 0.58217(16) 0.9485(4) 0.0716(19) Uani 1 1 d . . .
H5A H 1.0765 0.5836 0.9752 0.107 Uiso 1 1 calc R . .
H5B H 1.1315 0.6021 0.9666 0.107 Uiso 1 1 calc R . .
H5C H 1.1298 0.5620 0.9727 0.107 Uiso 1 1 calc R . .
C6 C 1.0478(3) 0.53577(16) 0.7913(5) 0.098(3) Uani 1 1 d . . .
H6A H 1.0747 0.5185 0.8206 0.147 Uiso 1 1 calc R . .
H6B H 1.0345 0.5314 0.7236 0.147 Uiso 1 1 calc R . .
H6C H 1.0166 0.5352 0.8197 0.147 Uiso 1 1 calc R . .
C7 C 0.8949(3) 0.69012(17) 0.6444(5) 0.086(2) Uani 1 1 d . . .
H7A H 0.8737 0.6762 0.5927 0.129 Uiso 1 1 calc R . .
H7B H 0.9329 0.6923 0.6394 0.129 Uiso 1 1 calc R . .
H7C H 0.8780 0.7124 0.6409 0.129 Uiso 1 1 calc R . .
C8 C 0.9213(3) 0.70618(16) 0.8520(5) 0.0719(19) Uani 1 1 d . . .
H8A H 0.9599 0.7111 0.8551 0.108 Uiso 1 1 calc R . .
H8B H 0.9181 0.6997 0.9146 0.108 Uiso 1 1 calc R . .
H8C H 0.8988 0.7262 0.8307 0.108 Uiso 1 1 calc R . .
C9 C 0.8175(2) 0.66650(18) 0.7589(6) 0.090(2) Uani 1 1 d . . .
H9A H 0.8018 0.6891 0.7553 0.136 Uiso 1 1 calc R . .
H9B H 0.8133 0.6553 0.8158 0.136 Uiso 1 1 calc R . .
H9C H 0.7982 0.6536 0.7033 0.136 Uiso 1 1 calc R . .
C10 C 0.8499(3) 0.6029(2) 0.5658(4) 0.088(2) Uani 1 1 d . . .
H10A H 0.8804 0.6085 0.5384 0.132 Uiso 1 1 calc R . .
H10B H 0.8283 0.6232 0.5685 0.132 Uiso 1 1 calc R . .
H10C H 0.8263 0.5860 0.5267 0.132 Uiso 1 1 calc R . .
C11 C 0.9048(3) 0.54159(18) 0.6675(6) 0.118(3) Uani 1 1 d . . .
H11A H 0.8753 0.5300 0.6212 0.177 Uiso 1 1 calc R . .
H11B H 0.9149 0.5285 0.7259 0.177 Uiso 1 1 calc R . .
H11C H 0.9371 0.5440 0.6424 0.177 Uiso 1 1 calc R . .
C12 C 0.8132(3) 0.57534(18) 0.7334(5) 0.092(2) Uani 1 1 d . . .
H12A H 0.7902 0.5593 0.6896 0.137 Uiso 1 1 calc R . .
H12B H 0.7924 0.5961 0.7341 0.137 Uiso 1 1 calc R . .
H12C H 0.8238 0.5656 0.7968 0.137 Uiso 1 1 calc R . .
C13 C 1.1119(3) 0.54284(18) 0.4670(5) 0.083(2) Uani 1 1 d . . .
H13A H 1.1363 0.5264 0.5085 0.100 Uiso 1 1 calc R . .
H13B H 1.1164 0.5403 0.4024 0.100 Uiso 1 1 calc R . .
C14 C 1.0520(3) 0.53665(16) 0.4669(5) 0.077(2) Uani 1 1 d . . .
H14A H 1.0416 0.5132 0.4481 0.092 Uiso 1 1 calc R . .
H14B H 1.0473 0.5403 0.5310 0.092 Uiso 1 1 calc R . .
C15 C 0.9585(3) 0.55186(17) 0.3827(5) 0.082(2) Uani 1 1 d . . .
H15A H 0.9475 0.5511 0.4425 0.099 Uiso 1 1 calc R . .
H15B H 0.9506 0.5298 0.3514 0.099 Uiso 1 1 calc R . .
C16 C 0.9267(3) 0.57947(19) 0.3188(5) 0.080(2) Uani 1 1 d . . .
H16A H 0.9404 0.5817 0.2618 0.097 Uiso 1 1 calc R . .
H16B H 0.8870 0.5738 0.2987 0.097 Uiso 1 1 calc R . .
C17 C 0.9019(3) 0.63804(18) 0.3209(5) 0.074(2) Uani 1 1 d . . .
H17A H 0.8623 0.6320 0.3045 0.089 Uiso 1 1 calc R . .
H17B H 0.9124 0.6427 0.2619 0.089 Uiso 1 1 calc R . .
C18 C 0.9121(3) 0.66946(19) 0.3850(5) 0.080(2) Uani 1 1 d . . .
H18A H 0.8869 0.6878 0.3551 0.097 Uiso 1 1 calc R . .
H18B H 0.9050 0.6641 0.4464 0.097 Uiso 1 1 calc R . .
C19 C 0.9813(3) 0.70832(17) 0.4653(5) 0.074(2) Uani 1 1 d . . .
C20 C 1.0370(3) 0.72181(17) 0.4562(5) 0.083(2) Uani 1 1 d . . .
H20A H 1.0348 0.7267 0.3894 0.099 Uiso 1 1 calc R . .
H20B H 1.0463 0.7429 0.4926 0.099 Uiso 1 1 calc R . .
C21 C 1.1326(3) 0.70467(18) 0.4779(5) 0.084(2) Uani 1 1 d . . .
H21A H 1.1436 0.7276 0.5017 0.100 Uiso 1 1 calc R . .
H21B H 1.1304 0.7041 0.4098 0.100 Uiso 1 1 calc R . .
C22 C 1.1755(3) 0.6791(2) 0.5305(5) 0.089(2) Uani 1 1 d . . .
H22A H 1.2125 0.6851 0.5239 0.107 Uiso 1 1 calc R . .
H22B H 1.1769 0.6791 0.5984 0.107 Uiso 1 1 calc R . .
C23 C 1.1974(3) 0.62047(19) 0.5412(5) 0.080(2) Uani 1 1 d . . .
H23A H 1.1959 0.6198 0.6077 0.096 Uiso 1 1 calc R . .
H23B H 1.2356 0.6261 0.5401 0.096 Uiso 1 1 calc R . .
C24 C 1.1813(3) 0.58616(19) 0.4950(5) 0.080(2) Uani 1 1 d . . .
H24A H 1.1820 0.5871 0.4280 0.096 Uiso 1 1 calc R . .
H24B H 1.2083 0.5690 0.5271 0.096 Uiso 1 1 calc R . .
C25 C 0.7890(4) 0.5877(3) 1.0428(6) 0.120(3) Uani 1 1 d . . .
H25A H 0.7941 0.5844 1.1113 0.144 Uiso 1 1 calc R . .
H25B H 0.7571 0.5740 1.0086 0.144 Uiso 1 1 calc R . .
C26 C 0.7779(4) 0.6260(3) 1.0166(8) 0.130(4) Uani 1 1 d . . .
H26A H 0.7738 0.6292 0.9484 0.156 Uiso 1 1 calc R . .
H26B H 0.7431 0.6331 1.0306 0.156 Uiso 1 1 calc R . .
C27 C 0.8159(3) 0.6805(3) 1.0405(6) 0.111(3) Uani 1 1 d . . .
H27A H 0.7792 0.6887 1.0435 0.134 Uiso 1 1 calc R . .
H27B H 0.8182 0.6826 0.9746 0.134 Uiso 1 1 calc R . .
C28 C 0.8614(4) 0.7018(2) 1.1057(6) 0.106(3) Uani 1 1 d . . .
H28A H 0.8568 0.7257 1.0860 0.127 Uiso 1 1 calc R . .
H28B H 0.8583 0.7003 1.1713 0.127 Uiso 1 1 calc R . .
C29 C 0.9583(4) 0.70957(18) 1.1621(5) 0.096(3) Uani 1 1 d . . .
H29A H 0.9556 0.7082 1.2279 0.115 Uiso 1 1 calc R . .
H29B H 0.9547 0.7334 1.1425 0.115 Uiso 1 1 calc R . .
C30 C 1.0148(4) 0.6959(2) 1.1563(6) 0.094(3) Uani 1 1 d . . .
H30A H 1.0186 0.6985 1.0913 0.113 Uiso 1 1 calc R . .
H30B H 1.0449 0.7087 1.1993 0.113 Uiso 1 1 calc R . .
C31 C 1.0647(4) 0.6463(3) 1.2132(7) 0.147(5) Uani 1 1 d . . .
H31A H 1.0835 0.6577 1.2727 0.176 Uiso 1 1 calc R . .
H31B H 1.0860 0.6514 1.1671 0.176 Uiso 1 1 calc R . .
C32 C 1.0690(3) 0.6098(2) 1.2313(5) 0.084(2) Uani 1 1 d . . .
H32A H 1.1076 0.6025 1.2383 0.101 Uiso 1 1 calc R . .
H32B H 1.0595 0.6049 1.2910 0.101 Uiso 1 1 calc R . .
C33 C 1.0386(3) 0.5560(2) 1.1603(5) 0.088(2) Uani 1 1 d . . .
H33A H 1.0318 0.5478 1.2198 0.105 Uiso 1 1 calc R . .
H33B H 1.0768 0.5499 1.1603 0.105 Uiso 1 1 calc R . .
C34 C 0.9988(4) 0.53996(18) 1.0784(6) 0.092(2) Uani 1 1 d . . .
H34A H 1.0051 0.5484 1.0188 0.111 Uiso 1 1 calc R . .
H34B H 1.0042 0.5153 1.0807 0.111 Uiso 1 1 calc R . .
C35 C 0.9011(4) 0.5335(2) 1.0086(6) 0.113(3) Uani 1 1 d . . .
H35A H 0.9065 0.5089 1.0085 0.136 Uiso 1 1 calc R . .
H35B H 0.9040 0.5425 0.9473 0.136 Uiso 1 1 calc R . .
C36 C 0.8454(4) 0.5414(2) 1.0220(6) 0.110(3) Uani 1 1 d . . .
H36A H 0.8165 0.5302 0.9724 0.132 Uiso 1 1 calc R . .
H36B H 0.8429 0.5329 1.0840 0.132 Uiso 1 1 calc R . .
C37 C 0.3949(3) 0.42996(18) 0.0746(4) 0.083(2) Uani 1 1 d . . .
H37A H 0.3722 0.4502 0.0711 0.125 Uiso 1 1 calc R . .
H37B H 0.3756 0.4138 0.0272 0.125 Uiso 1 1 calc R . .
H37C H 0.4302 0.4359 0.0626 0.125 Uiso 1 1 calc R . .
C38 C 0.4281(2) 0.44955(16) 0.2785(4) 0.0704(19) Uani 1 1 d . . .
H38A H 0.4630 0.4586 0.2715 0.106 Uiso 1 1 calc R . .
H38B H 0.4322 0.4433 0.3444 0.106 Uiso 1 1 calc R . .
H38C H 0.3991 0.4666 0.2596 0.106 Uiso 1 1 calc R . .
C39 C 0.3346(2) 0.39978(18) 0.2124(5) 0.080(2) Uani 1 1 d . . .
H39A H 0.3123 0.4203 0.2038 0.119 Uiso 1 1 calc R . .
H39B H 0.3377 0.3906 0.2754 0.119 Uiso 1 1 calc R . .
H39C H 0.3169 0.3832 0.1647 0.119 Uiso 1 1 calc R . .
C40 C 0.3454(3) 0.3112(2) 0.1510(6) 0.118(3) Uani 1 1 d . . .
H40A H 0.3502 0.2901 0.1866 0.176 Uiso 1 1 calc R . .
H40B H 0.3187 0.3078 0.0898 0.176 Uiso 1 1 calc R . .
H40C H 0.3318 0.3285 0.1864 0.176 Uiso 1 1 calc R . .
C41 C 0.3912(3) 0.3408(2) -0.0006(5) 0.128(4) Uani 1 1 d . . .
H41A H 0.4235 0.3435 -0.0254 0.192 Uiso 1 1 calc R . .
H41B H 0.3723 0.3625 -0.0030 0.192 Uiso 1 1 calc R . .
H41C H 0.3659 0.3244 -0.0388 0.192 Uiso 1 1 calc R . .
C42 C 0.4513(4) 0.2841(2) 0.1224(9) 0.224(8) Uani 1 1 d . . .
H42A H 0.4516 0.2700 0.1771 0.336 Uiso 1 1 calc R . .
H42B H 0.4893 0.2886 0.1206 0.336 Uiso 1 1 calc R . .
H42C H 0.4318 0.2724 0.0647 0.336 Uiso 1 1 calc R . .
C43 C 0.5930(3) 0.28719(16) 0.2430(6) 0.099(3) Uani 1 1 d . . .
H43A H 0.5876 0.2814 0.1764 0.149 Uiso 1 1 calc R . .
H43B H 0.5585 0.2835 0.2609 0.149 Uiso 1 1 calc R . .
H43C H 0.6221 0.2730 0.2818 0.149 Uiso 1 1 calc R . .
C44 C 0.6354(3) 0.33643(19) 0.3988(4) 0.083(2) Uani 1 1 d . . .
H44A H 0.6598 0.3176 0.4245 0.124 Uiso 1 1 calc R . .
H44B H 0.6023 0.3353 0.4220 0.124 Uiso 1 1 calc R . .
H44C H 0.6547 0.3576 0.4187 0.124 Uiso 1 1 calc R . .
C45 C 0.6830(2) 0.33494(16) 0.2266(5) 0.0701(19) Uani 1 1 d . . .
H45A H 0.6996 0.3573 0.2393 0.105 Uiso 1 1 calc R . .
H45B H 0.6759 0.3299 0.1593 0.105 Uiso 1 1 calc R . .
H45C H 0.7083 0.3181 0.2631 0.105 Uiso 1 1 calc R . .
C46 C 0.5811(2) 0.42869(15) 0.3817(4) 0.0574(16) Uani 1 1 d . . .
H46A H 0.5959 0.4096 0.4225 0.086 Uiso 1 1 calc R . .
H46B H 0.5417 0.4312 0.3772 0.086 Uiso 1 1 calc R . .
H46C H 0.6007 0.4492 0.4083 0.086 Uiso 1 1 calc R . .
C47 C 0.5673(2) 0.46300(15) 0.1895(4) 0.0641(17) Uani 1 1 d . . .
H47A H 0.5269 0.4640 0.1707 0.096 Uiso 1 1 calc R . .
H47B H 0.5811 0.4639 0.1332 0.096 Uiso 1 1 calc R . .
H47C H 0.5818 0.4821 0.2305 0.096 Uiso 1 1 calc R . .
C48 C 0.6714(2) 0.42361(16) 0.2803(5) 0.0686(19) Uani 1 1 d . . .
H48A H 0.6844 0.4454 0.3081 0.103 Uiso 1 1 calc R . .
H48B H 0.6813 0.4210 0.2205 0.103 Uiso 1 1 calc R . .
H48C H 0.6887 0.4057 0.3236 0.103 Uiso 1 1 calc R . .
C49 C 0.3184(3) 0.3813(2) 0.4989(6) 0.089(2) Uani 1 1 d . . .
H49A H 0.3207 0.3764 0.5658 0.107 Uiso 1 1 calc R . .
H49B H 0.2806 0.3759 0.4610 0.107 Uiso 1 1 calc R . .
C50 C 0.3306(3) 0.4186(2) 0.4876(5) 0.087(2) Uani 1 1 d . . .
H50A H 0.3287 0.4235 0.4209 0.105 Uiso 1 1 calc R . .
H50B H 0.3027 0.4326 0.5065 0.105 Uiso 1 1 calc R . .
C51 C 0.3964(3) 0.46241(19) 0.5462(5) 0.087(2) Uani 1 1 d . . .
H51A H 0.3707 0.4749 0.5744 0.105 Uiso 1 1 calc R . .
H51B H 0.3913 0.4704 0.4808 0.105 Uiso 1 1 calc R . .
C52 C 0.4560(3) 0.46859(17) 0.6035(5) 0.075(2) Uani 1 1 d . . .
H52A H 0.4632 0.4930 0.6111 0.090 Uiso 1 1 calc R . .
H52B H 0.4624 0.4584 0.6668 0.090 Uiso 1 1 calc R . .
C53 C 0.5512(3) 0.45892(18) 0.6008(5) 0.082(2) Uani 1 1 d . . .
H53A H 0.5557 0.4817 0.6287 0.098 Uiso 1 1 calc R . .
H53B H 0.5730 0.4578 0.5537 0.098 Uiso 1 1 calc R . .
C54 C 0.5739(3) 0.43339(19) 0.6777(5) 0.076(2) Uani 1 1 d . . .
H54A H 0.6118 0.4397 0.7130 0.091 Uiso 1 1 calc R . .
H54B H 0.5505 0.4328 0.7224 0.091 Uiso 1 1 calc R . .
C55 C 0.5905(3) 0.3740(2) 0.7041(4) 0.075(2) Uani 1 1 d . . .
H55A H 0.5621 0.3712 0.7391 0.090 Uiso 1 1 calc R . .
H55B H 0.6258 0.3800 0.7499 0.090 Uiso 1 1 calc R . .
C56 C 0.5973(3) 0.34143(19) 0.6550(5) 0.076(2) Uani 1 1 d . . .
H56A H 0.6266 0.3439 0.6219 0.091 Uiso 1 1 calc R . .
H56B H 0.6079 0.3231 0.7018 0.091 Uiso 1 1 calc R . .
C57 C 0.5385(3) 0.29814(16) 0.5650(5) 0.078(2) Uani 1 1 d . . .
H57A H 0.5341 0.2852 0.6200 0.093 Uiso 1 1 calc R . .
H57B H 0.5713 0.2895 0.5472 0.093 Uiso 1 1 calc R . .
C58 C 0.4869(3) 0.29425(17) 0.4822(5) 0.080(2) Uani 1 1 d . . .
H58 H 0.4842 0.2803 0.4247 0.096 Uiso 1 1 calc R . .
C59 C 0.3904(3) 0.30555(19) 0.4366(5) 0.088(2) Uani 1 1 d . . .
H59A H 0.3798 0.2816 0.4268 0.105 Uiso 1 1 calc R . .
H59B H 0.3950 0.3147 0.3766 0.105 Uiso 1 1 calc R . .
C60 C 0.3456(3) 0.3249(2) 0.4664(6) 0.102(3) Uani 1 1 d . . .
H60A H 0.3093 0.3205 0.4216 0.122 Uiso 1 1 calc R . .
H60B H 0.3440 0.3175 0.5298 0.122 Uiso 1 1 calc R . .
C61 C 0.5541(4) 0.46982(18) -0.0883(5) 0.085(2) Uani 1 1 d . . .
H61A H 0.5533 0.4770 -0.1531 0.102 Uiso 1 1 calc R . .
H61B H 0.5595 0.4899 -0.0475 0.102 Uiso 1 1 calc R . .
C62 C 0.5006(3) 0.45258(18) -0.0877(5) 0.084(2) Uani 1 1 d . . .
H62 H 0.4730 0.4605 -0.0543 0.101 Uiso 1 1 calc R . .
C63 C 0.4381(3) 0.4112(2) -0.1732(6) 0.101(3) Uani 1 1 d . . .
H63A H 0.4107 0.4281 -0.2059 0.121 Uiso 1 1 calc R . .
H63B H 0.4302 0.4056 -0.1126 0.121 Uiso 1 1 calc R . .
C64 C 0.4338(3) 0.3798(3) -0.2337(6) 0.103(3) Uani 1 1 d . . .
H64A H 0.3954 0.3713 -0.2505 0.124 Uiso 1 1 calc R . .
H64B H 0.4440 0.3850 -0.2926 0.124 Uiso 1 1 calc R . .
C65 C 0.4642(3) 0.3217(2) -0.2248(6) 0.097(3) Uani 1 1 d . . .
H65A H 0.4751 0.3225 -0.2848 0.116 Uiso 1 1 calc R . .
H65B H 0.4252 0.3144 -0.2388 0.116 Uiso 1 1 calc R . .
C66 C 0.5012(4) 0.2970(2) -0.1564(7) 0.110(3) Uani 1 1 d . . .
H66A H 0.4918 0.2974 -0.0952 0.132 Uiso 1 1 calc R . .
H66B H 0.4951 0.2740 -0.1821 0.132 Uiso 1 1 calc R . .
C67 C 0.5979(5) 0.2858(2) -0.0744(6) 0.112(3) Uani 1 1 d . . .
H67A H 0.5917 0.2618 -0.0907 0.135 Uiso 1 1 calc R . .
H67B H 0.5927 0.2893 -0.0107 0.135 Uiso 1 1 calc R . .
C68 C 0.6567(4) 0.2957(2) -0.0750(6) 0.107(3) Uani 1 1 d . . .
H68A H 0.6838 0.2810 -0.0316 0.128 Uiso 1 1 calc R . .
H68B H 0.6617 0.2931 -0.1392 0.128 Uiso 1 1 calc R . .
C69 C 0.7182(4) 0.3435(3) -0.0524(6) 0.111(3) Uani 1 1 d . . .
H69A H 0.7177 0.3459 -0.1196 0.134 Uiso 1 1 calc R . .
H69B H 0.7481 0.3277 -0.0226 0.134 Uiso 1 1 calc R . .
C70 C 0.7288(3) 0.3775(3) -0.0035(7) 0.114(3) Uani 1 1 d . . .
H70A H 0.7272 0.3752 0.0627 0.137 Uiso 1 1 calc R . .
H70B H 0.7661 0.3855 -0.0034 0.137 Uiso 1 1 calc R . .
C71 C 0.6962(3) 0.4346(2) -0.0049(6) 0.104(3) Uani 1 1 d . . .
H71A H 0.7330 0.4435 -0.0043 0.125 Uiso 1 1 calc R . .
H71B H 0.6942 0.4324 0.0612 0.125 Uiso 1 1 calc R . .
C72 C 0.6517(4) 0.4588(2) -0.0575(5) 0.096(3) Uani 1 1 d . . .
H72A H 0.6577 0.4813 -0.0281 0.116 Uiso 1 1 calc R . .
H72B H 0.6530 0.4608 -0.1240 0.116 Uiso 1 1 calc R . .
C200 C 0.2421(4) 0.4323(2) 0.6852(6) 0.095(3) Uani 1 1 d . . .
H200 H 0.2318 0.4122 0.6502 0.114 Uiso 1 1 calc R . .
C201 C 0.2156(4) 0.4623(3) 0.6538(6) 0.106(3) Uani 1 1 d . . .
H201 H 0.1882 0.4631 0.5955 0.127 Uiso 1 1 calc R . .
C202 C 0.2293(4) 0.4911(2) 0.7076(7) 0.127(4) Uani 1 1 d . . .
H202 H 0.2094 0.5113 0.6880 0.153 Uiso 1 1 calc R . .
C203 C 0.2709(5) 0.4907(2) 0.7883(7) 0.121(4) Uani 1 1 d . . .
H203 H 0.2811 0.5108 0.8229 0.145 Uiso 1 1 calc R . .
C204 C 0.2980(3) 0.4618(3) 0.8197(6) 0.103(3) Uani 1 1 d . . .
H204 H 0.3267 0.4618 0.8766 0.123 Uiso 1 1 calc R . .
C205 C 0.2843(3) 0.4321(2) 0.7694(7) 0.094(3) Uani 1 1 d . . .
H205 H 0.3032 0.4119 0.7918 0.113 Uiso 1 1 calc R . .
C206 C 0.2714(7) 0.3219(4) 0.7483(16) 0.178(8) Uani 1 1 d . . .
H206 H 0.2819 0.3418 0.7839 0.213 Uiso 1 1 calc R . .
C207 C 0.2840(5) 0.2911(6) 0.7882(10) 0.173(6) Uani 1 1 d . . .
H207 H 0.3062 0.2898 0.8512 0.208 Uiso 1 1 calc R . .
C208 C 0.2669(6) 0.2635(3) 0.7433(13) 0.169(5) Uani 1 1 d . . .
H208 H 0.2737 0.2427 0.7761 0.202 Uiso 1 1 calc R . .
C209 C 0.2397(6) 0.2635(4) 0.6516(13) 0.173(6) Uani 1 1 d . . .
H209 H 0.2290 0.2430 0.6194 0.207 Uiso 1 1 calc R . .
C210 C 0.2276(5) 0.2934(6) 0.6046(9) 0.154(6) Uani 1 1 d . . .
H210 H 0.2091 0.2937 0.5394 0.185 Uiso 1 1 calc R . .
C211 C 0.2429(6) 0.3232(4) 0.6543(16) 0.156(7) Uani 1 1 d . . .
H211 H 0.2339 0.3442 0.6237 0.187 Uiso 1 1 calc R . .
C212 C 0.2521(6) 0.5181(3) 0.3357(13) 0.193(7) Uani 1 1 d . . .
H212 H 0.2511 0.4958 0.3578 0.232 Uiso 1 1 calc R . .
C213 C 0.2846(4) 0.5410(4) 0.3898(8) 0.127(4) Uani 1 1 d . . .
H213 H 0.3054 0.5349 0.4512 0.152 Uiso 1 1 calc R . .
C214 C 0.2885(4) 0.5725(3) 0.3592(10) 0.115(4) Uani 1 1 d . . .
H214 H 0.3129 0.5883 0.3973 0.138 Uiso 1 1 calc R . .
C215 C 0.2565(5) 0.5813(3) 0.2719(11) 0.122(4) Uani 1 1 d . . .
H215 H 0.2587 0.6036 0.2506 0.147 Uiso 1 1 calc R . .
C216 C 0.2201(5) 0.5584(5) 0.2117(9) 0.155(6) Uani 1 1 d . . .
H216 H 0.1975 0.5643 0.1513 0.186 Uiso 1 1 calc R . .
C217 C 0.2209(6) 0.5268(4) 0.2500(12) 0.189(7) Uani 1 1 d . . .
H217 H 0.1980 0.5100 0.2134 0.227 Uiso 1 1 calc R . .
C218 C 0.2471(6) 0.6852(3) 0.3282(10) 0.127(4) Uani 1 1 d . . .
H218 H 0.2595 0.6656 0.3643 0.153 Uiso 1 1 calc R . .
C219 C 0.2696(4) 0.7141(4) 0.3580(7) 0.119(3) Uani 1 1 d . . .
H219 H 0.2974 0.7148 0.4159 0.143 Uiso 1 1 calc R . .
C220 C 0.2551(5) 0.7425(3) 0.3104(9) 0.142(4) Uani 1 1 d . . .
H220 H 0.2723 0.7631 0.3331 0.170 Uiso 1 1 calc R . .
C221 C 0.2146(6) 0.7409(3) 0.2277(9) 0.170(5) Uani 1 1 d . . .
H221 H 0.2037 0.7611 0.1936 0.204 Uiso 1 1 calc R . .
C222 C 0.1890(4) 0.7118(4) 0.1917(8) 0.146(5) Uani 1 1 d . . .
H222 H 0.1614 0.7112 0.1336 0.175 Uiso 1 1 calc R . .
C223 C 0.2059(5) 0.6826(3) 0.2457(12) 0.132(4) Uani 1 1 d . . .
H223 H 0.1891 0.6615 0.2256 0.158 Uiso 1 1 calc R . .

loop_
_atom_site_aniso_label
_atom_site_aniso_U_11
_atom_site_aniso_U_22
_atom_site_aniso_U_33
_atom_site_aniso_U_23
_atom_site_aniso_U_13
_atom_site_aniso_U_12
K1 0.0649(8) 0.0498(8) 0.0397(7) -0.0015(6) 0.0174(6) -0.0026(6)
K2 0.0648(8) 0.0653(9) 0.0416(8) -0.0057(7) 0.0096(6) 0.0013(7)
K3 0.0599(8) 0.0500(8) 0.0375(7) -0.0014(6) 0.0102(6) 0.0038(6)
K4 0.0714(9) 0.0577(9) 0.0360(7) 0.0010(6) 0.0163(6) 0.0019(7)
Si1 0.0478(9) 0.0476(10) 0.0324(8) -0.0015(7) 0.0125(7) -0.0003(7)
Si2 0.0472(9) 0.0516(10) 0.0356(9) -0.0041(8) 0.0131(7) -0.0064(8)
Si3 0.0454(9) 0.0531(11) 0.0350(9) 0.0005(8) 0.0049(7) -0.0049(8)
Si4 0.0589(10) 0.0570(12) 0.0470(11) 0.0051(9) 0.0113(8) 0.0066(9)
Si5 0.0523(10) 0.0578(11) 0.0471(11) -0.0081(8) 0.0128(8) -0.0014(8)
Si6 0.0591(10) 0.0633(12) 0.0545(11) -0.0121(9) 0.0139(8) -0.0196(9)
Si7 0.0445(8) 0.0456(9) 0.0297(8) -0.0027(7) 0.0098(6) -0.0015(7)
Si8 0.0456(8) 0.0502(10) 0.0268(8) -0.0019(7) 0.0102(6) -0.0004(7)
Si9 0.0465(9) 0.0596(11) 0.0337(9) -0.0007(8) 0.0128(7) 0.0055(8)
Si10 0.0606(11) 0.0672(13) 0.0518(12) -0.0192(9) 0.0130(8) -0.0129(9)
Si11 0.0536(10) 0.0579(11) 0.0492(11) 0.0107(9) 0.0161(8) 0.0094(8)
Si12 0.0444(8) 0.0522(10) 0.0319(9) -0.0018(7) 0.0088(7) -0.0009(7)
O1 0.072(3) 0.070(3) 0.057(3) 0.000(2) 0.018(2) 0.007(2)
O2 0.072(3) 0.050(3) 0.061(3) 0.002(2) 0.014(2) -0.005(2)
O3 0.069(3) 0.065(3) 0.045(3) -0.005(2) 0.015(2) -0.005(2)
O4 0.072(3) 0.067(3) 0.050(3) 0.004(2) 0.026(2) 0.007(2)
O5 0.086(3) 0.059(3) 0.059(3) 0.000(2) 0.027(2) -0.014(3)
O6 0.061(3) 0.083(3) 0.059(3) 0.001(3) 0.004(2) -0.015(3)
O7 0.085(4) 0.124(5) 0.080(4) 0.005(3) 0.020(3) -0.026(4)
O8 0.096(4) 0.142(6) 0.073(4) 0.010(4) 0.009(3) 0.026(4)
O9 0.134(5) 0.078(4) 0.059(3) -0.010(3) 0.011(3) 0.008(3)
O10 0.120(5) 0.088(5) 0.131(6) -0.023(4) -0.020(4) -0.023(4)
O11 0.097(4) 0.076(4) 0.068(3) 0.010(3) 0.017(3) 0.005(3)
O12 0.117(4) 0.070(3) 0.061(3) -0.012(3) 0.018(3) -0.027(3)
O13 0.065(3) 0.090(4) 0.076(3) -0.005(3) 0.017(2) -0.007(3)
O14 0.076(3) 0.080(4) 0.059(3) 0.002(3) 0.010(2) 0.022(3)
O15 0.116(4) 0.060(3) 0.050(3) -0.012(2) 0.036(3) 0.006(3)
O16 0.071(3) 0.077(3) 0.035(2) -0.011(2) 0.017(2) -0.013(2)
O17 0.065(3) 0.065(3) 0.060(3) 0.016(2) 0.010(2) 0.009(2)
O18 0.089(3) 0.055(3) 0.056(3) -0.005(2) 0.026(2) -0.007(2)
O19 0.101(4) 0.065(3) 0.062(3) -0.002(2) 0.032(3) -0.019(3)
O20 0.069(3) 0.084(3) 0.057(3) 0.012(2) 0.029(2) 0.010(3)
O21 0.086(3) 0.086(4) 0.047(3) -0.005(3) 0.024(2) -0.017(3)
O22 0.140(5) 0.051(3) 0.060(3) 0.003(2) 0.040(3) -0.005(3)
O23 0.102(4) 0.097(4) 0.062(3) 0.009(3) 0.023(3) 0.029(3)
O24 0.071(3) 0.119(4) 0.052(3) 0.012(3) 0.006(2) -0.011(3)
C1 0.064(4) 0.058(4) 0.058(4) 0.010(3) 0.004(3) -0.003(3)
C2 0.046(4) 0.083(5) 0.094(6) 0.004(4) 0.006(3) -0.013(3)
C3 0.107(5) 0.072(5) 0.035(4) -0.007(3) 0.016(3) -0.018(4)
C4 0.087(5) 0.112(6) 0.077(5) 0.001(5) 0.028(4) 0.035(5)
C5 0.076(4) 0.080(5) 0.052(4) 0.013(4) 0.005(3) 0.003(4)
C6 0.114(6) 0.057(5) 0.103(7) 0.011(4) -0.009(5) 0.008(4)
C7 0.116(6) 0.073(5) 0.062(5) 0.013(4) 0.010(4) -0.004(4)
C8 0.077(4) 0.067(5) 0.067(5) -0.011(4) 0.010(4) -0.011(4)
C9 0.058(4) 0.094(6) 0.122(7) -0.031(5) 0.029(4) 0.002(4)
C10 0.087(5) 0.118(7) 0.055(5) -0.019(4) 0.009(4) -0.027(5)
C11 0.089(6) 0.079(6) 0.167(9) -0.055(6) 0.001(5) -0.004(5)
C12 0.068(5) 0.094(6) 0.111(7) 0.003(5) 0.020(4) -0.028(4)
C13 0.102(6) 0.068(5) 0.072(5) 0.007(4) 0.010(4) 0.028(5)
C14 0.103(6) 0.048(4) 0.076(5) 0.005(4) 0.018(4) -0.002(4)
C15 0.088(5) 0.057(5) 0.102(6) -0.019(4) 0.028(4) -0.028(4)
C16 0.067(4) 0.094(6) 0.076(5) -0.020(5) 0.011(4) -0.023(4)
C17 0.059(4) 0.091(6) 0.072(5) 0.006(4) 0.018(4) 0.004(4)
C18 0.071(5) 0.095(6) 0.081(6) 0.001(5) 0.029(4) 0.023(4)
C19 0.098(5) 0.052(4) 0.079(5) -0.013(4) 0.034(4) 0.000(4)
C20 0.134(7) 0.048(4) 0.064(5) 0.001(4) 0.022(5) 0.013(5)
C21 0.105(6) 0.077(5) 0.069(5) -0.016(4) 0.023(4) -0.048(5)
C22 0.082(5) 0.110(7) 0.070(5) 0.000(5) 0.009(4) -0.035(5)
C23 0.064(4) 0.107(7) 0.062(5) 0.018(5) 0.004(4) 0.000(4)
C24 0.068(5) 0.090(6) 0.079(5) 0.015(5) 0.014(4) 0.026(4)
C25 0.081(6) 0.197(12) 0.085(7) -0.005(7) 0.026(5) -0.046(7)
C26 0.068(6) 0.170(11) 0.141(9) -0.017(8) 0.009(6) -0.013(7)
C27 0.106(7) 0.141(9) 0.075(6) -0.001(6) 0.003(5) 0.044(6)
C28 0.119(7) 0.122(8) 0.065(6) -0.011(5) 0.005(5) 0.060(6)
C29 0.157(8) 0.053(5) 0.069(5) -0.008(4) 0.015(5) -0.031(5)
C30 0.128(7) 0.068(6) 0.101(7) -0.033(5) 0.055(5) -0.027(5)
C31 0.119(9) 0.149(11) 0.131(9) 0.017(8) -0.040(7) -0.047(8)
C32 0.062(4) 0.131(7) 0.047(4) 0.021(5) -0.005(3) -0.019(5)
C33 0.108(6) 0.090(6) 0.076(6) -0.003(5) 0.043(5) 0.020(5)
C34 0.131(7) 0.065(5) 0.102(7) -0.004(5) 0.070(6) 0.010(5)
C35 0.153(9) 0.096(7) 0.088(7) -0.007(5) 0.024(6) -0.030(7)
C36 0.105(7) 0.110(8) 0.104(7) -0.021(6) 0.010(5) -0.041(6)
C37 0.105(5) 0.102(6) 0.046(4) 0.027(4) 0.025(4) 0.034(5)
C38 0.069(4) 0.069(5) 0.070(5) -0.009(4) 0.010(3) 0.007(4)
C39 0.044(4) 0.099(6) 0.100(6) -0.015(5) 0.026(4) 0.002(4)
C40 0.094(6) 0.130(8) 0.130(8) -0.031(6) 0.032(5) -0.059(5)
C41 0.151(8) 0.162(9) 0.065(6) -0.030(6) 0.016(5) -0.093(7)
C42 0.135(9) 0.111(8) 0.355(18) -0.152(10) -0.061(10) 0.035(7)
C43 0.098(6) 0.060(5) 0.133(8) 0.029(5) 0.021(5) 0.004(4)
C44 0.068(4) 0.122(7) 0.058(5) 0.034(4) 0.016(3) 0.024(4)
C45 0.064(4) 0.080(5) 0.072(5) 0.001(4) 0.027(3) 0.020(4)
C46 0.073(4) 0.064(4) 0.034(3) -0.013(3) 0.011(3) -0.002(3)
C47 0.082(4) 0.062(4) 0.047(4) -0.002(3) 0.014(3) 0.002(3)
C48 0.050(4) 0.085(5) 0.071(5) -0.007(4) 0.016(3) -0.012(3)
C49 0.046(4) 0.139(8) 0.086(6) -0.012(5) 0.021(4) 0.008(5)
C50 0.067(5) 0.122(7) 0.075(5) -0.001(5) 0.021(4) 0.025(5)
C51 0.112(6) 0.078(6) 0.077(6) 0.003(4) 0.034(5) 0.030(5)
C52 0.122(6) 0.057(4) 0.055(4) -0.010(3) 0.037(4) 0.022(4)
C53 0.111(6) 0.078(5) 0.071(5) -0.041(4) 0.048(5) -0.044(5)
C54 0.078(5) 0.104(6) 0.050(5) -0.020(4) 0.026(4) -0.021(4)
C55 0.059(4) 0.130(7) 0.033(4) 0.021(4) 0.004(3) -0.013(4)
C56 0.070(5) 0.101(6) 0.054(5) 0.027(4) 0.014(4) 0.017(4)
C57 0.113(6) 0.046(4) 0.096(6) 0.025(4) 0.066(5) 0.028(4)
C58 0.105(6) 0.068(5) 0.072(5) -0.025(4) 0.032(5) 0.003(4)
C59 0.106(6) 0.075(5) 0.073(5) -0.024(4) 0.007(5) -0.021(5)
C60 0.083(6) 0.114(8) 0.095(7) -0.013(6) 0.001(5) -0.036(5)
C61 0.155(8) 0.057(5) 0.048(4) -0.007(4) 0.037(5) 0.008(5)
C62 0.118(6) 0.073(5) 0.083(6) -0.008(4) 0.065(5) 0.014(5)
C63 0.082(6) 0.129(8) 0.101(7) 0.011(6) 0.041(5) 0.025(5)
C64 0.062(5) 0.170(10) 0.076(6) 0.035(7) 0.015(4) -0.019(6)
C65 0.095(6) 0.120(8) 0.083(6) -0.025(6) 0.036(5) -0.048(6)
C66 0.157(9) 0.084(6) 0.113(8) -0.034(6) 0.079(7) -0.071(6)
C67 0.224(11) 0.057(5) 0.067(6) 0.008(4) 0.057(7) 0.009(7)
C68 0.155(9) 0.094(7) 0.071(6) 0.030(5) 0.028(6) 0.050(7)
C69 0.086(6) 0.159(10) 0.094(7) 0.043(7) 0.032(5) 0.055(7)
C70 0.061(5) 0.164(10) 0.109(8) 0.046(7) 0.007(5) 0.000(6)
C71 0.105(6) 0.137(8) 0.063(6) -0.022(6) 0.007(5) -0.055(6)
C72 0.142(8) 0.093(6) 0.047(5) -0.011(4) 0.013(5) -0.040(6)
C200 0.097(6) 0.086(7) 0.104(7) -0.028(5) 0.031(5) -0.001(5)
C201 0.115(7) 0.106(7) 0.075(6) -0.012(6) -0.014(5) -0.001(6)
C202 0.172(9) 0.079(7) 0.101(8) -0.018(6) -0.017(7) 0.023(6)
C203 0.189(10) 0.069(6) 0.083(7) -0.003(5) -0.005(7) -0.021(7)
C204 0.096(6) 0.132(9) 0.072(6) -0.007(6) 0.009(5) -0.039(7)
C205 0.064(5) 0.102(7) 0.119(8) 0.033(6) 0.028(5) 0.021(5)
C206 0.203(17) 0.108(12) 0.26(2) -0.045(14) 0.124(16) -0.047(12)
C207 0.161(11) 0.196(16) 0.136(12) -0.060(13) -0.007(8) -0.029(13)
C208 0.171(12) 0.107(11) 0.182(15) 0.011(10) -0.036(10) 0.015(8)
C209 0.155(11) 0.133(12) 0.186(15) -0.077(11) -0.033(10) 0.039(9)
C210 0.104(8) 0.229(16) 0.118(10) -0.010(12) 0.012(7) 0.076(11)
C211 0.150(13) 0.122(12) 0.233(19) 0.068(14) 0.117(14) 0.036(10)
C212 0.180(13) 0.071(8) 0.28(2) 0.003(10) -0.033(12) -0.039(8)
C213 0.072(6) 0.150(10) 0.150(10) 0.040(9) 0.014(6) 0.003(7)
C214 0.086(7) 0.125(10) 0.154(11) -0.039(8) 0.068(7) -0.042(7)
C215 0.112(9) 0.126(10) 0.152(11) 0.055(9) 0.074(7) 0.030(8)
C216 0.085(7) 0.27(2) 0.099(9) 0.029(12) 0.014(6) 0.017(10)
C217 0.185(14) 0.157(14) 0.169(15) -0.042(11) -0.054(11) -0.028(11)
C218 0.152(11) 0.091(9) 0.165(13) 0.030(8) 0.088(10) 0.026(8)
C219 0.115(8) 0.137(10) 0.098(8) 0.019(8) 0.011(6) 0.025(8)
C220 0.190(11) 0.107(9) 0.109(9) 0.027(7) 0.005(8) -0.038(8)
C221 0.242(15) 0.114(10) 0.112(10) 0.047(8) -0.028(9) 0.024(10)
C222 0.111(8) 0.173(13) 0.120(9) -0.028(10) -0.029(6) 0.024(9)
C223 0.081(7) 0.114(10) 0.212(15) -0.053(10) 0.059(8) -0.022(7)

loop_
_geom_bond_atom_site_label_1
_geom_bond_atom_site_label_2
_geom_bond_distance
_geom_bond_site_symmetry_2
_geom_bond_publ_flag
K1 O1 2.825(4) . ?
K1 O5 2.873(4) . ?
K1 O3 2.878(4) . ?
K1 O4 2.881(4) . ?
K1 O2 2.962(4) . ?
K1 O6 2.992(4) . ?
K1 Si1 3.477(2) . ?
K2 O11 2.818(5) . ?
K2 O9 2.874(5) . ?
K2 O7 2.880(5) . ?
K2 O10 2.911(5) . ?
K2 O12 2.944(5) . ?
K2 O8 3.012(6) . ?
K2 Si2 3.489(2) . ?
K3 O17 2.776(4) . ?
K3 O13 2.855(4) . ?
K3 O15 2.945(4) . ?
K3 O16 2.949(4) . ?
K3 O18 3.006(4) . ?
K3 O14 3.035(4) . ?
K3 C58 3.458(7) . ?
K3 Si7 3.529(2) . ?
K4 O23 2.822(5) . ?
K4 O19 2.839(5) . ?
K4 O21 2.858(5) . ?
K4 O20 2.930(4) . ?
K4 O22 2.978(4) . ?
K4 O24 2.993(5) . ?
K4 Si8 3.429(2) . ?
K4 C62 3.505(7) . ?
Si1 Si4 2.358(2) . ?
Si1 Si3 2.362(2) . ?
Si1 Si2 2.448(2) . ?
Si2 Si6 2.353(2) . ?
Si2 Si5 2.361(2) . ?
Si3 C2 1.901(6) . ?
Si3 C3 1.906(6) . ?
Si3 C1 1.916(6) . ?
Si4 C4 1.905(6) . ?
Si4 C6 1.903(7) . ?
Si4 C5 1.911(6) . ?
Si5 C9 1.901(6) . ?
Si5 C8 1.915(6) . ?
Si5 C7 1.895(7) . ?
Si6 C11 1.886(7) . ?
Si6 C10 1.910(7) . ?
Si6 C12 1.913(6) . ?
Si7 Si10 2.356(2) . ?
Si7 Si9 2.364(2) . ?
Si7 Si8 2.450(2) . ?
Si8 Si12 2.357(2) . ?
Si8 Si11 2.360(2) . ?
Si9 C38 1.902(6) . ?
Si9 C37 1.904(6) . ?
Si9 C39 1.908(6) . ?
Si10 C42 1.854(8) . ?
Si10 C40 1.888(7) . ?
Si10 C41 1.944(8) . ?
Si11 C45 1.896(6) . ?
Si11 C44 1.897(6) . ?
Si11 C43 1.900(7) . ?
Si12 C46 1.897(5) . ?
Si12 C48 1.916(5) . ?
Si12 C47 1.922(6) . ?
O1 C24 1.415(7) . ?
O1 C13 1.440(7) . ?
O2 C14 1.421(7) . ?
O2 C15 1.427(7) . ?
O3 C16 1.413(7) . ?
O3 C17 1.424(7) . ?
O4 C18 1.409(7) . ?
O4 C19 1.446(7) . ?
O5 C21 1.405(7) . ?
O5 C20 1.440(7) . ?
O6 C23 1.421(7) . ?
O6 C22 1.439(8) . ?
O7 C25 1.382(9) . ?
O7 C36 1.441(9) . ?
O8 C26 1.392(9) . ?
O8 C27 1.414(9) . ?
O9 C28 1.403(8) . ?
O9 C29 1.413(7) . ?
O10 C31 1.216(10) . ?
O10 C30 1.475(9) . ?
O11 C33 1.375(8) . ?
O11 C32 1.440(8) . ?
O12 C35 1.382(8) . ?
O12 C34 1.449(8) . ?
O13 C49 1.415(7) . ?
O13 C60 1.438(8) . ?
O14 C50 1.411(7) . ?
O14 C51 1.436(8) . ?
O15 C52 1.428(7) . ?
O15 C53 1.446(7) . ?
O16 C54 1.416(7) . ?
O16 C55 1.431(7) . ?
O17 C56 1.413(7) . ?
O17 C57 1.425(7) . ?
O18 C58 1.391(7) . ?
O18 C59 1.426(7) . ?
O19 C72 1.402(8) . ?
O19 C61 1.443(8) . ?
O20 C62 1.436(7) . ?
O20 C63 1.419(8) . ?
O21 C64 1.423(8) . ?
O21 C65 1.428(8) . ?
O22 C67 1.437(9) . ?
O22 C66 1.420(8) . ?
O23 C69 1.428(9) . ?
O23 C68 1.420(9) . ?
O24 C70 1.418(8) . ?
O24 C71 1.445(8) . ?
C13 C14 1.496(9) . ?
C15 C16 1.498(9) . ?
C17 C18 1.516(9) . ?
C19 C20 1.506(9) . ?
C21 C22 1.504(9) . ?
C23 C24 1.502(9) . ?
C25 C26 1.547(11) . ?
C27 C28 1.509(10) . ?
C29 C30 1.512(10) . ?
C31 C32 1.446(11) . ?
C33 C34 1.461(9) . ?
C35 C36 1.468(10) . ?
C49 C50 1.503(9) . ?
C51 C52 1.501(9) . ?
C53 C54 1.486(9) . ?
C55 C56 1.486(9) . ?
C57 C58 1.504(9) . ?
C59 C60 1.489(10) . ?
C61 C62 1.482(9) . ?
C63 C64 1.495(10) . ?
C65 C66 1.501(10) . ?
C67 C68 1.501(11) . ?
C69 C70 1.493(11) . ?
C71 C72 1.492(10) . ?
C200 C201 1.359(10) . ?
C200 C205 1.374(10) . ?
C201 C202 1.357(10) . ?
C202 C203 1.333(11) . ?
C203 C204 1.329(11) . ?
C204 C205 1.362(11) . ?
C206 C211 1.353(17) . ?
C206 C207 1.334(17) . ?
C207 C208 1.272(14) . ?
C208 C209 1.316(15) . ?
C209 C210 1.340(16) . ?
C210 C211 1.368(16) . ?
C212 C217 1.316(16) . ?
C212 C213 1.312(13) . ?
C213 C214 1.319(12) . ?
C214 C215 1.341(13) . ?
C215 C216 1.396(15) . ?
C216 C217 1.351(16) . ?
C218 C219 1.278(12) . ?
C218 C223 1.350(14) . ?
C219 C220 1.304(12) . ?
C220 C221 1.339(13) . ?
C221 C222 1.337(13) . ?
C222 C223 1.381(14) . ?
